data_4120430
loop_
_publ_author_name
'Heims, Florian'
'Pfaff, Florian Felix'
'Abram, Sarah-Luise'
'Farquhar, Erik R.'
'Bruschi, Maurizio'
'Greco, Claudio'
'Ray, Kallol'

_publ_section_title
;
 Redox non-innocence of a N-heterocyclic nitrenium cation bound to a
 nickel-cyclam core.
;
_journal_issue 2
_journal_name_full 'Journal of the American Chemical Society'
_journal_page_first 582
_journal_page_last 585
_journal_paper_doi 10.1021/ja4099559
_journal_volume 136
_journal_year 2014
_chemical_absolute_configuration unk
_chemical_formula_moiety 'C15 H33 N4 Ni O2, C F3 O3 S'
_chemical_formula_sum 'C16 H33 F3 N4 Ni O5 S'
_chemical_formula_weight 509.23
_chemical_name_systematic
; 
 ? 
;
_space_group_IT_number 19
_symmetry_cell_setting orthorhombic
_symmetry_space_group_name_Hall 'P 2ac 2ab'
_symmetry_space_group_name_H-M 'P 21 21 21'
_atom_sites_solution_hydrogens geom
_atom_sites_solution_primary direct
_atom_sites_solution_secondary difmap
_audit_creation_method SHELXL-97
_cell_angle_alpha 90.00
_cell_angle_beta 90.00
_cell_angle_gamma 90.00
_cell_formula_units_Z 4
_cell_length_a 11.5083(4)
_cell_length_b 11.7852(4)
_cell_length_c 16.1123(6)
_cell_measurement_reflns_used 15020
_cell_measurement_temperature 100(2)
_cell_measurement_theta_max 27.27
_cell_measurement_theta_min 4.64
_cell_volume 2185.27(13)
_computing_cell_refinement 'X-AREA (Stoe & Cie, 2002)'
_computing_data_collection 'X-AREA (Stoe & Cie, 2002)'
_computing_data_reduction 'X-RED (Stoe & Cie, 2002)'
_computing_structure_refinement 'SHELXL-97 (Sheldrick, 1997)'
_computing_structure_solution 'SHELXS-97 (Sheldrick, 1990)'
_diffrn_ambient_temperature 100(2)
_diffrn_measured_fraction_theta_full 0.985
_diffrn_measured_fraction_theta_max 0.985
_diffrn_measurement_device_type 'STOE IPDS2theta'
_diffrn_measurement_method 'rotation method'
_diffrn_radiation_monochromator graphite
_diffrn_radiation_source 'fine-focus sealed tube'
_diffrn_radiation_type MoK\a
_diffrn_radiation_wavelength 0.71073
_diffrn_reflns_av_R_equivalents 0.0467
_diffrn_reflns_av_sigmaI/netI 0.0447
_diffrn_reflns_limit_h_max 14
_diffrn_reflns_limit_h_min -14
_diffrn_reflns_limit_k_max 14
_diffrn_reflns_limit_k_min -14
_diffrn_reflns_limit_l_max 20
_diffrn_reflns_limit_l_min -20
_diffrn_reflns_number 16480
_diffrn_reflns_theta_full 26.77
_diffrn_reflns_theta_max 26.77
_diffrn_reflns_theta_min 4.68
_diffrn_standards_decay_% 'no decay'
_exptl_absorpt_coefficient_mu 1.044
_exptl_absorpt_correction_T_max 0.8850
_exptl_absorpt_correction_T_min 0.6925
_exptl_absorpt_correction_type multi-scan
_exptl_absorpt_process_details 'Spek, 2003'
_exptl_crystal_colour violet
_exptl_crystal_density_diffrn 1.548
_exptl_crystal_density_method 'not measured'
_exptl_crystal_description plate
_exptl_crystal_F_000 1072
_exptl_crystal_size_max 0.38
_exptl_crystal_size_mid 0.36
_exptl_crystal_size_min 0.12
_refine_diff_density_max 0.845
_refine_diff_density_min -0.355
_refine_diff_density_rms 0.084
_refine_ls_abs_structure_details 'Flack H D (1983), Acta Cryst. A39, 876-881'
_refine_ls_abs_structure_Flack 0.505(17)
_refine_ls_extinction_method none
_refine_ls_goodness_of_fit_ref 1.747
_refine_ls_hydrogen_treatment constr
_refine_ls_matrix_type full
_refine_ls_number_parameters 276
_refine_ls_number_reflns 4597
_refine_ls_number_restraints 0
_refine_ls_restrained_S_all 1.747
_refine_ls_R_factor_all 0.0481
_refine_ls_R_factor_gt 0.0391
_refine_ls_shift/su_max 0.001
_refine_ls_shift/su_mean 0.000
_refine_ls_structure_factor_coef Fsqd
_refine_ls_weighting_details 'calc w=1/[\s^2^(Fo^2^)+(0.0100P)^2^+0.0000P] where P=(Fo^2^+2Fc^2^)/3'
_refine_ls_weighting_scheme calc
_refine_ls_wR_factor_gt 0.0660
_refine_ls_wR_factor_ref 0.0668
_reflns_number_gt 4003
_reflns_number_total 4597
_reflns_threshold_expression >2sigma(I)
_cod_data_source_file ja4099559_si_003.cif
_cod_data_source_block pfh343
_cod_depositor_comments
;
The following automatic conversions were performed:

'_symmetry_cell_setting' value 'Orthorhombic' changed to
'orthorhombic' according to
/usr/data/users/saulius/automatic-downloads/current/ACS/lib/dictionaries/cif_core.dic
dictionary named 'cif_core.dic' version 2.4.2 from 2011-04-26.

Automatic conversion script
Id: cif_fix_values 2281 2013-09-26 08:29:07Z andrius 
;
_cod_original_sg_symbol_H-M P212121
_cod_database_code 4120430

loop_
_symmetry_equiv_pos_as_xyz
'x, y, z'
'-x+1/2, -y, z+1/2'
'x+1/2, -y+1/2, -z'
'-x, y+1/2, -z+1/2'

loop_
_atom_site_label
_atom_site_type_symbol
_atom_site_fract_x
_atom_site_fract_y
_atom_site_fract_z
_atom_site_U_iso_or_equiv
_atom_site_adp_type
_atom_site_occupancy
_atom_site_symmetry_multiplicity
_atom_site_calc_flag
_atom_site_refinement_flags
Ni1 Ni -0.25830(4) -0.40049(3) -0.68338(2) 0.01042(9) Uani 1 1 d .
O1 O -0.3021(2) -0.5570(2) -0.71460(15) 0.0212(6) Uani 1 1 d .
O2 O -0.1518(2) -0.6026(3) -0.79632(14) 0.0286(6) Uani 1 1 d .
N1 N -0.1011(3) -0.4361(3) -0.61986(18) 0.0198(7) Uani 1 1 d .
N2 N -0.1537(3) -0.2988(3) -0.76268(16) 0.0168(6) Uani 1 1 d .
N3 N -0.4162(3) -0.3414(3) -0.74223(18) 0.0175(7) Uani 1 1 d .
N4 N -0.3603(2) -0.4034(3) -0.57337(17) 0.0172(6) Uani 1 1 d .
C1 C -0.2469(4) -0.6209(2) -0.76253(16) 0.0163(6) Uani 1 1 d .
H1 H -0.2813 -0.6905 -0.7742 0.020 Uiso 1 1 calc R
C2 C -0.0084(3) -0.3995(4) -0.6808(3) 0.0231(9) Uani 1 1 d .
H2A H 0.0649 -0.3905 -0.6518 0.028 Uiso 1 1 calc R
H2B H 0.0015 -0.4579 -0.7226 0.028 Uiso 1 1 calc R
C3 C -0.0397(3) -0.2921(4) -0.7212(2) 0.0251(9) Uani 1 1 d .
H3A H -0.0416 -0.2321 -0.6799 0.030 Uiso 1 1 calc R
H3B H 0.0193 -0.2728 -0.7618 0.030 Uiso 1 1 calc R
C4 C -0.2013(3) -0.1814(3) -0.7724(3) 0.0238(9) Uani 1 1 d .
H4A H -0.1484 -0.1385 -0.8072 0.029 Uiso 1 1 calc R
H4B H -0.2021 -0.1455 -0.7183 0.029 Uiso 1 1 calc R
C5 C -0.3209(3) -0.1726(3) -0.8089(3) 0.0243(9) Uani 1 1 d .
H5A H -0.3361 -0.0936 -0.8217 0.029 Uiso 1 1 calc R
H5B H -0.3221 -0.2143 -0.8608 0.029 Uiso 1 1 calc R
C6 C -0.4171(3) -0.2157(3) -0.7553(2) 0.0205(8) Uani 1 1 d .
H6A H -0.4123 -0.1786 -0.7016 0.025 Uiso 1 1 calc R
H6B H -0.4907 -0.1944 -0.7802 0.025 Uiso 1 1 calc R
C7 C -0.5057(3) -0.3737(4) -0.6800(3) 0.0225(10) Uani 1 1 d .
H7A H -0.5184 -0.4550 -0.6823 0.027 Uiso 1 1 calc R
H7B H -0.5785 -0.3364 -0.6934 0.027 Uiso 1 1 calc R
C8 C -0.4693(3) -0.3411(3) -0.5939(2) 0.0220(8) Uani 1 1 d .
H8A H -0.4561 -0.2600 -0.5909 0.026 Uiso 1 1 calc R
H8B H -0.5299 -0.3608 -0.5546 0.026 Uiso 1 1 calc R
C9 C -0.3040(4) -0.3422(4) -0.5024(2) 0.0251(10) Uani 1 1 d .
H9A H -0.3535 -0.3496 -0.4539 0.030 Uiso 1 1 calc R
H9B H -0.2997 -0.2621 -0.5161 0.030 Uiso 1 1 calc R
C10 C -0.1841(3) -0.3830(4) -0.4801(2) 0.0243(9) Uani 1 1 d .
H10A H -0.1887 -0.4633 -0.4675 0.029 Uiso 1 1 calc R
H10B H -0.1601 -0.3445 -0.4298 0.029 Uiso 1 1 calc R
C11 C -0.0908(4) -0.3662(3) -0.5443(2) 0.0230(9) Uani 1 1 d .
H11A H -0.0906 -0.2870 -0.5606 0.028 Uiso 1 1 calc R
H11B H -0.0162 -0.3822 -0.5188 0.028 Uiso 1 1 calc R
C12 C -0.3926(3) -0.5202(3) -0.5459(2) 0.0212(8) Uani 1 1 d .
H12A H -0.4452 -0.5156 -0.4998 0.032 Uiso 1 1 calc R
H12B H -0.3239 -0.5606 -0.5294 0.032 Uiso 1 1 calc R
H12C H -0.4295 -0.5597 -0.5909 0.032 Uiso 1 1 calc R
C13 C -0.4483(3) -0.3972(4) -0.8211(2) 0.0262(8) Uani 1 1 d .
H13A H -0.4561 -0.4774 -0.8122 0.039 Uiso 1 1 calc R
H13B H -0.3889 -0.3835 -0.8617 0.039 Uiso 1 1 calc R
H13C H -0.5208 -0.3669 -0.8406 0.039 Uiso 1 1 calc R
C14 C -0.1336(4) -0.3487(4) -0.8472(2) 0.0246(9) Uani 1 1 d .
H14A H -0.0882 -0.2971 -0.8799 0.037 Uiso 1 1 calc R
H14B H -0.2070 -0.3617 -0.8739 0.037 Uiso 1 1 calc R
H14C H -0.0928 -0.4194 -0.8418 0.037 Uiso 1 1 calc R
C15 C -0.0799(3) -0.5562(3) -0.5972(2) 0.0223(8) Uani 1 1 d .
H15A H -0.0060 -0.5626 -0.5699 0.034 Uiso 1 1 calc R
H15B H -0.0798 -0.6020 -0.6464 0.034 Uiso 1 1 calc R
H15C H -0.1402 -0.5819 -0.5605 0.034 Uiso 1 1 calc R
S1 S -0.25402(10) 0.02074(6) -1.03963(4) 0.01468(16) Uani 1 1 d .
F1 F -0.1825(3) -0.1901(2) -1.03545(19) 0.0452(8) Uani 1 1 d .
F2 F -0.3686(2) -0.1719(2) -1.02990(17) 0.0391(7) Uani 1 1 d .
F3 F -0.2773(3) -0.1464(2) -1.14570(13) 0.0461(8) Uani 1 1 d .
O3 O -0.2491(3) 0.02217(19) -0.95108(11) 0.0278(5) Uani 1 1 d .
O4 O -0.3564(2) 0.0695(3) -1.07435(18) 0.0278(8) Uani 1 1 d .
O5 O -0.1475(3) 0.0513(3) -1.08198(18) 0.0244(7) Uani 1 1 d .
C16 C -0.2720(4) -0.1302(3) -1.0641(2) 0.0251(10) Uani 1 1 d .

loop_
_atom_site_aniso_label
_atom_site_aniso_U_11
_atom_site_aniso_U_22
_atom_site_aniso_U_33
_atom_site_aniso_U_23
_atom_site_aniso_U_13
_atom_site_aniso_U_12
Ni1 0.01353(19) 0.00813(17) 0.00959(14) -0.00069(16) 0.0006(2) -0.0008(2)
O1 0.0218(12) 0.0143(14) 0.0275(13) -0.0045(10) -0.0035(10) 0.0013(11)
O2 0.0280(13) 0.0283(15) 0.0294(13) -0.0052(13) 0.0021(10) 0.0027(15)
N1 0.0185(15) 0.0173(18) 0.0236(15) -0.0009(13) -0.0027(13) -0.0020(13)
N2 0.0185(16) 0.0144(17) 0.0175(14) -0.0035(12) 0.0031(12) -0.0027(14)
N3 0.0189(16) 0.0148(18) 0.0188(15) 0.0010(13) -0.0013(13) 0.0013(14)
N4 0.0204(15) 0.0112(15) 0.0199(14) 0.0064(14) 0.0002(12) 0.0001(16)
C1 0.0198(16) 0.0112(17) 0.0180(13) -0.0041(11) 0.002(2) -0.002(2)
C2 0.0131(15) 0.033(2) 0.0238(19) -0.007(2) -0.0008(16) 0.0060(19)
C3 0.0182(19) 0.029(3) 0.028(2) -0.0032(19) 0.0081(16) -0.0027(18)
C4 0.024(2) 0.014(2) 0.033(2) -0.0014(18) 0.0111(16) -0.0057(17)
C5 0.032(2) 0.012(2) 0.028(2) 0.0008(18) 0.0056(19) 0.0065(16)
C6 0.0232(19) 0.020(2) 0.0181(17) 0.0025(16) -0.0033(14) 0.0051(17)
C7 0.0136(17) 0.028(3) 0.026(2) 0.003(2) 0.0012(17) -0.0032(16)
C8 0.0172(19) 0.018(2) 0.031(2) 0.0083(17) 0.0113(16) 0.0035(16)
C9 0.032(2) 0.021(2) 0.022(2) -0.0070(17) -0.0018(16) 0.0021(19)
C10 0.034(2) 0.020(2) 0.0194(18) -0.0104(17) -0.0021(16) -0.0040(19)
C11 0.023(2) 0.016(2) 0.030(2) 0.0027(17) -0.0061(17) -0.0003(16)
C12 0.0226(19) 0.018(2) 0.0236(19) 0.0064(16) 0.0044(15) -0.0022(16)
C13 0.0303(18) 0.025(2) 0.0231(16) -0.002(2) -0.0093(17) 0.004(2)
C14 0.031(2) 0.026(2) 0.0163(16) -0.0003(15) 0.0068(16) -0.0048(19)
C15 0.0230(19) 0.018(2) 0.0261(19) 0.0015(16) -0.0056(16) 0.0055(17)
S1 0.0189(4) 0.0102(4) 0.0150(3) 0.0008(3) 0.0035(5) 0.0012(5)
F1 0.0557(18) 0.0175(15) 0.0623(18) 0.0070(13) 0.0015(15) 0.0160(14)
F2 0.0442(16) 0.0279(16) 0.0451(14) 0.0005(12) 0.0082(13) -0.0198(13)
F3 0.070(2) 0.0382(14) 0.0301(11) -0.0183(10) 0.0063(12) -0.0097(14)
O3 0.0374(13) 0.0274(13) 0.0186(10) -0.0020(9) 0.0034(18) -0.004(2)
O4 0.0211(14) 0.033(2) 0.0296(16) 0.0103(14) 0.0038(12) 0.0072(14)
O5 0.0219(14) 0.0177(16) 0.0335(17) 0.0030(13) 0.0051(13) -0.0016(13)
C16 0.036(3) 0.0151(19) 0.0241(17) -0.0007(13) 0.0026(16) 0.0034(18)

loop_
_atom_type_symbol
_atom_type_description
_atom_type_scat_dispersion_real
_atom_type_scat_dispersion_imag
_atom_type_scat_source
C C 0.0033 0.0016 'International Tables Vol C Tables 4.2.6.8 and 6.1.1.4'
H H 0.0000 0.0000 'International Tables Vol C Tables 4.2.6.8 and 6.1.1.4'
F F 0.0171 0.0103 'International Tables Vol C Tables 4.2.6.8 and 6.1.1.4'
N N 0.0061 0.0033 'International Tables Vol C Tables 4.2.6.8 and 6.1.1.4'
Ni Ni 0.3393 1.1124 'International Tables Vol C Tables 4.2.6.8 and 6.1.1.4'
O O 0.0106 0.0060 'International Tables Vol C Tables 4.2.6.8 and 6.1.1.4'
S S 0.1246 0.1234 'International Tables Vol C Tables 4.2.6.8 and 6.1.1.4'

loop_
_geom_angle_atom_site_label_1
_geom_angle_atom_site_label_2
_geom_angle_atom_site_label_3
_geom_angle
O1 Ni1 N1 98.97(11)
O1 Ni1 N4 93.22(12)
N1 Ni1 N4 93.74(12)
O1 Ni1 N2 121.18(11)
N1 Ni1 N2 85.32(12)
N4 Ni1 N2 145.36(12)
O1 Ni1 N3 88.56(11)
N1 Ni1 N3 172.39(12)
N4 Ni1 N3 84.67(11)
N2 Ni1 N3 91.75(12)
C1 O1 Ni1 126.0(2)
C15 N1 C11 108.4(3)
C15 N1 C2 108.4(3)
C11 N1 C2 108.6(3)
C15 N1 Ni1 116.6(2)
C11 N1 Ni1 110.9(2)
C2 N1 Ni1 103.4(2)
C3 N2 C4 108.9(3)
C3 N2 C14 107.2(3)
C4 N2 C14 108.9(3)
C3 N2 Ni1 105.2(2)
C4 N2 Ni1 112.1(2)
C14 N2 Ni1 114.3(2)
C13 N3 C7 107.0(3)
C13 N3 C6 108.5(3)
C7 N3 C6 110.1(3)
C13 N3 Ni1 116.3(2)
C7 N3 Ni1 101.7(2)
C6 N3 Ni1 112.7(2)
C12 N4 C8 108.0(3)
C12 N4 C9 109.0(3)
C8 N4 C9 107.2(3)
C12 N4 Ni1 113.5(2)
C8 N4 Ni1 105.77(19)
C9 N4 Ni1 112.9(2)
O2 C1 O1 127.9(3)
O2 C1 H1 116.1
O1 C1 H1 116.1
C3 C2 N1 111.1(3)
C3 C2 H2A 109.4
N1 C2 H2A 109.4
C3 C2 H2B 109.4
N1 C2 H2B 109.4
H2A C2 H2B 108.0
N2 C3 C2 111.9(3)
N2 C3 H3A 109.2
C2 C3 H3A 109.2
N2 C3 H3B 109.2
C2 C3 H3B 109.2
H3A C3 H3B 107.9
N2 C4 C5 116.2(3)
N2 C4 H4A 108.2
C5 C4 H4A 108.2
N2 C4 H4B 108.2
C5 C4 H4B 108.2
H4A C4 H4B 107.4
C6 C5 C4 115.5(3)
C6 C5 H5A 108.4
C4 C5 H5A 108.4
C6 C5 H5B 108.4
C4 C5 H5B 108.4
H5A C5 H5B 107.5
N3 C6 C5 114.4(3)
N3 C6 H6A 108.7
C5 C6 H6A 108.7
N3 C6 H6B 108.7
C5 C6 H6B 108.7
H6A C6 H6B 107.6
N3 C7 C8 111.4(3)
N3 C7 H7A 109.3
C8 C7 H7A 109.3
N3 C7 H7B 109.3
C8 C7 H7B 109.3
H7A C7 H7B 108.0
N4 C8 C7 108.3(3)
N4 C8 H8A 110.0
C7 C8 H8A 110.0
N4 C8 H8B 110.0
C7 C8 H8B 110.0
H8A C8 H8B 108.4
N4 C9 C10 115.1(3)
N4 C9 H9A 108.5
C10 C9 H9A 108.5
N4 C9 H9B 108.5
C10 C9 H9B 108.5
H9A C9 H9B 107.5
C9 C10 C11 116.7(3)
C9 C10 H10A 108.1
C11 C10 H10A 108.1
C9 C10 H10B 108.1
C11 C10 H10B 108.1
H10A C10 H10B 107.3
N1 C11 C10 115.9(3)
N1 C11 H11A 108.3
C10 C11 H11A 108.3
N1 C11 H11B 108.3
C10 C11 H11B 108.3
H11A C11 H11B 107.4
N4 C12 H12A 109.5
N4 C12 H12B 109.5
H12A C12 H12B 109.5
N4 C12 H12C 109.5
H12A C12 H12C 109.5
H12B C12 H12C 109.5
N3 C13 H13A 109.5
N3 C13 H13B 109.5
H13A C13 H13B 109.5
N3 C13 H13C 109.5
H13A C13 H13C 109.5
H13B C13 H13C 109.5
N2 C14 H14A 109.5
N2 C14 H14B 109.5
H14A C14 H14B 109.5
N2 C14 H14C 109.5
H14A C14 H14C 109.5
H14B C14 H14C 109.5
N1 C15 H15A 109.5
N1 C15 H15B 109.5
H15A C15 H15B 109.5
N1 C15 H15C 109.5
H15A C15 H15C 109.5
H15B C15 H15C 109.5
O3 S1 O4 114.8(2)
O3 S1 O5 115.7(2)
O4 S1 O5 114.49(13)
O3 S1 C16 103.33(15)
O4 S1 C16 102.3(2)
O5 S1 C16 103.65(19)
F3 C16 F1 107.6(3)
F3 C16 F2 108.5(3)
F1 C16 F2 107.9(3)
F3 C16 S1 110.9(2)
F1 C16 S1 110.6(3)
F2 C16 S1 111.3(3)

loop_
_geom_bond_atom_site_label_1
_geom_bond_atom_site_label_2
_geom_bond_distance
Ni1 O1 1.978(2)
Ni1 N1 2.120(3)
Ni1 N4 2.126(3)
Ni1 N2 2.126(3)
Ni1 N3 2.165(3)
O1 C1 1.252(4)
O2 C1 1.241(5)
N1 C15 1.483(5)
N1 C11 1.474(5)
N1 C2 1.513(5)
N2 C3 1.474(5)
N2 C4 1.495(5)
N2 C14 1.501(4)
N3 C13 1.478(5)
N3 C7 1.487(5)
N3 C6 1.496(5)
N4 C12 1.493(5)
N4 C8 1.491(5)
N4 C9 1.499(5)
C1 H1 0.9300
C2 C3 1.468(6)
C2 H2A 0.9700
C2 H2B 0.9700
C3 H3A 0.9700
C3 H3B 0.9700
C4 C5 1.501(5)
C4 H4A 0.9700
C4 H4B 0.9700
C5 C6 1.494(5)
C5 H5A 0.9700
C5 H5B 0.9700
C6 H6A 0.9700
C6 H6B 0.9700
C7 C8 1.499(6)
C7 H7A 0.9700
C7 H7B 0.9700
C8 H8A 0.9700
C8 H8B 0.9700
C9 C10 1.505(5)
C9 H9A 0.9700
C9 H9B 0.9700
C10 C11 1.504(5)
C10 H10A 0.9700
C10 H10B 0.9700
C11 H11A 0.9700
C11 H11B 0.9700
C12 H12A 0.9600
C12 H12B 0.9600
C12 H12C 0.9600
C13 H13A 0.9600
C13 H13B 0.9600
C13 H13C 0.9600
C14 H14A 0.9600
C14 H14B 0.9600
C14 H14C 0.9600
C15 H15A 0.9600
C15 H15B 0.9600
C15 H15C 0.9600
S1 O3 1.428(2)
S1 O4 1.425(3)
S1 O5 1.449(3)
S1 C16 1.834(4)
F1 C16 1.331(5)
F2 C16 1.334(5)
F3 C16 1.330(4)

loop_
_geom_torsion_atom_site_label_1
_geom_torsion_atom_site_label_2
_geom_torsion_atom_site_label_3
_geom_torsion_atom_site_label_4
_geom_torsion
N1 Ni1 O1 C1 -64.3(3)
N4 Ni1 O1 C1 -158.6(3)
N2 Ni1 O1 C1 25.6(3)
N3 Ni1 O1 C1 116.8(3)
O1 Ni1 N1 C15 -14.1(3)
N4 Ni1 N1 C15 79.7(3)
N2 Ni1 N1 C15 -135.0(3)
N3 Ni1 N1 C15 157.3(8)
O1 Ni1 N1 C11 -138.9(2)
N4 Ni1 N1 C11 -45.1(2)
N2 Ni1 N1 C11 100.2(2)
N3 Ni1 N1 C11 32.5(10)
O1 Ni1 N1 C2 104.7(2)
N4 Ni1 N1 C2 -161.4(2)
N2 Ni1 N1 C2 -16.1(2)
N3 Ni1 N1 C2 -83.8(9)
O1 Ni1 N2 C3 -108.1(2)
N1 Ni1 N2 C3 -10.5(2)
N4 Ni1 N2 C3 79.4(3)
N3 Ni1 N2 C3 162.5(2)
O1 Ni1 N2 C4 133.7(2)
N1 Ni1 N2 C4 -128.7(2)
N4 Ni1 N2 C4 -38.8(3)
N3 Ni1 N2 C4 44.3(2)
O1 Ni1 N2 C14 9.1(3)
N1 Ni1 N2 C14 106.8(3)
N4 Ni1 N2 C14 -163.4(2)
N3 Ni1 N2 C14 -80.3(3)
O1 Ni1 N3 C13 -40.0(3)
N1 Ni1 N3 C13 148.4(8)
N4 Ni1 N3 C13 -133.4(3)
N2 Ni1 N3 C13 81.2(3)
O1 Ni1 N3 C7 75.9(2)
N1 Ni1 N3 C7 -95.7(9)
N4 Ni1 N3 C7 -17.5(2)
N2 Ni1 N3 C7 -163.0(2)
O1 Ni1 N3 C6 -166.3(2)
N1 Ni1 N3 C6 22.1(10)
N4 Ni1 N3 C6 100.4(2)
N2 Ni1 N3 C6 -45.1(2)
O1 Ni1 N4 C12 17.9(2)
N1 Ni1 N4 C12 -81.3(2)
N2 Ni1 N4 C12 -168.5(2)
N3 Ni1 N4 C12 106.2(2)
O1 Ni1 N4 C8 -100.3(2)
N1 Ni1 N4 C8 160.4(2)
N2 Ni1 N4 C8 73.3(3)
N3 Ni1 N4 C8 -12.1(2)
O1 Ni1 N4 C9 142.7(3)
N1 Ni1 N4 C9 43.5(3)
N2 Ni1 N4 C9 -43.7(3)
N3 Ni1 N4 C9 -129.1(3)
Ni1 O1 C1 O2 4.3(5)
C15 N1 C2 C3 166.1(3)
C11 N1 C2 C3 -76.2(4)
Ni1 N1 C2 C3 41.7(4)
C4 N2 C3 C2 157.8(3)
C14 N2 C3 C2 -84.6(4)
Ni1 N2 C3 C2 37.4(3)
N1 C2 C3 N2 -56.1(4)
C3 N2 C4 C5 -176.3(3)
C14 N2 C4 C5 67.1(4)
Ni1 N2 C4 C5 -60.3(3)
N2 C4 C5 C6 68.8(4)
C13 N3 C6 C5 -70.3(4)
C7 N3 C6 C5 172.9(3)
Ni1 N3 C6 C5 60.1(3)
C4 C5 C6 N3 -68.0(4)
C13 N3 C7 C8 168.6(3)
C6 N3 C7 C8 -73.6(4)
Ni1 N3 C7 C8 46.2(4)
C12 N4 C8 C7 -81.8(3)
C9 N4 C8 C7 160.9(3)
Ni1 N4 C8 C7 40.1(3)
N3 C7 C8 N4 -61.5(4)
C12 N4 C9 C10 71.3(4)
C8 N4 C9 C10 -172.0(3)
Ni1 N4 C9 C10 -55.9(4)
N4 C9 C10 C11 64.9(5)
C15 N1 C11 C10 -68.3(4)
C2 N1 C11 C10 174.1(3)
Ni1 N1 C11 C10 61.0(4)
C9 C10 C11 N1 -68.9(5)
O3 S1 C16 F3 -179.5(3)
O4 S1 C16 F3 60.9(3)
O5 S1 C16 F3 -58.4(3)
O3 S1 C16 F1 -60.3(3)
O4 S1 C16 F1 -179.8(3)
O5 S1 C16 F1 60.8(3)
O3 S1 C16 F2 59.6(3)
O4 S1 C16 F2 -60.0(3)
O5 S1 C16 F2 -179.3(3)
